data_7122426
loop_
_publ_author_name
'Gotthelf, Garret'
'Stuber, Matthew A.'
'Kornienko, Anna Y.'
'Emge, Thomas J.'
'Brennan, John G.'

_publ_section_title
;
 Organosoluble tetravalent actinide di- and trifluorides.
;
_journal_issue 85
_journal_name_full 'Chemical communications (Cambridge, England)'
_journal_page_first 12018
_journal_page_last 12020
_journal_paper_doi 10.1039/c8cc05501g
_journal_volume 54
_journal_year 2018
_chemical_formula_moiety
; 
 C53 H35 N7 F20 S3 Th2, 2(C5 H5 N) 
;
_chemical_formula_sum 'C63 H45 F20 N9 S3 Th2'
_chemical_formula_weight 1868.34
_space_group_crystal_system triclinic
_space_group_IT_number 2
_space_group_name_Hall '-P 1'
_space_group_name_H-M_alt 'P -1'
_symmetry_space_group_name_Hall '-P 1'
_symmetry_space_group_name_H-M 'P -1'
_atom_sites_solution_hydrogens geom
_audit_creation_method SHELXL-2018/3
_audit_update_record
;
2018-07-08 deposited with the CCDC.
2018-10-02 downloaded from the CCDC.
;
_cell_angle_alpha 81.4051(15)
_cell_angle_beta 86.7035(15)
_cell_angle_gamma 74.0481(15)
_cell_formula_units_Z 2
_cell_length_a 11.1776(10)
_cell_length_b 12.1625(11)
_cell_length_c 25.368(2)
_cell_measurement_reflns_used 9926
_cell_measurement_temperature 120(2)
_cell_measurement_theta_max 31.51
_cell_measurement_theta_min 2.21
_cell_volume 3278.2(5)
_computing_cell_refinement 'Bruker SAINT'
_computing_data_collection 'Bruker SMART'
_computing_data_reduction 'Bruker SAINT'
_computing_molecular_graphics 'Bruker SHELXTL'
_computing_publication_material SHELXL-2014/7
_computing_structure_refinement 'SHELXL-2018/3 (Sheldrick, 2018)'
_computing_structure_solution 'SHELXL-2014/7 (Sheldrick, 2014)'
_diffrn_ambient_temperature 120(2)
_diffrn_measured_fraction_theta_full 0.999
_diffrn_measured_fraction_theta_max 0.997
_diffrn_measurement_device_type 'Bruker APEX'
_diffrn_measurement_method '\w scans'
_diffrn_radiation_type MoK\a
_diffrn_radiation_wavelength 0.71073
_diffrn_reflns_av_R_equivalents 0.0247
_diffrn_reflns_av_unetI/netI 0.0358
_diffrn_reflns_Laue_measured_fraction_full 0.999
_diffrn_reflns_Laue_measured_fraction_max 0.997
_diffrn_reflns_limit_h_max 15
_diffrn_reflns_limit_h_min -15
_diffrn_reflns_limit_k_max 16
_diffrn_reflns_limit_k_min -16
_diffrn_reflns_limit_l_max 34
_diffrn_reflns_limit_l_min -34
_diffrn_reflns_number 38001
_diffrn_reflns_point_group_measured_fraction_full 0.999
_diffrn_reflns_point_group_measured_fraction_max 0.997
_diffrn_reflns_theta_full 25.242
_diffrn_reflns_theta_max 28.912
_diffrn_reflns_theta_min 1.895
_diffrn_source 'sealed tube'
_exptl_absorpt_coefficient_mu 4.732
_exptl_absorpt_correction_T_max 0.0526
_exptl_absorpt_correction_T_min 0.0212
_exptl_absorpt_correction_type multi-scan
_exptl_absorpt_process_details
; 
 SADABS 2016/2: Krause, L., Herbst-Irmer, R., Sheldrick G.M. & Stalke D., 
 J. Appl. Cryst. 48 (2015) 3-10 
;
_exptl_crystal_colour colourless
_exptl_crystal_density_diffrn 1.893
_exptl_crystal_description plate
_exptl_crystal_F_000 1788
_exptl_crystal_size_max 0.21
_exptl_crystal_size_mid 0.17
_exptl_crystal_size_min 0.06
_refine_diff_density_max 3.295
_refine_diff_density_min -1.248
_refine_diff_density_rms 0.130
_refine_ls_extinction_method none
_refine_ls_goodness_of_fit_ref 1.144
_refine_ls_hydrogen_treatment constr
_refine_ls_matrix_type full
_refine_ls_number_parameters 905
_refine_ls_number_reflns 17263
_refine_ls_number_restraints 1635
_refine_ls_restrained_S_all 1.097
_refine_ls_R_factor_all 0.0438
_refine_ls_R_factor_gt 0.0360
_refine_ls_shift/su_max 0.001
_refine_ls_shift/su_mean 0.000
_refine_ls_structure_factor_coef Fsqd
_refine_ls_weighting_details 'w=1/[\s^2^(Fo^2^)+(0.0300P)^2^+4.5000P] where P=(Fo^2^+2Fc^2^)/3'
_refine_ls_weighting_scheme calc
_refine_ls_wR_factor_gt 0.0794
_refine_ls_wR_factor_ref 0.0820
_reflns_Friedel_coverage 0.000
_reflns_number_gt 14653
_reflns_number_total 17263
_reflns_threshold_expression 'I > 2\s(I)'
_cod_data_source_file c8cc05501g2.cif
_cod_data_source_block th2f5scf3_multiscan
_cod_depositor_comments 'Adding full bibliography for 7122426--7122427.cif.'
_cod_database_code 7122426
_shelx_shelxl_version_number 2018/3
_shelx_space_group_comment
; 
The symmetry employed for this shelxl refinement is uniquely defined 
by the following loop, which should always be used as a source of 
symmetry information in preference to the above space-group names. 
They are only intended as comments. 
;

loop_
_space_group_symop_operation_xyz
'x, y, z'
'-x, -y, -z'

loop_
_atom_site_label
_atom_site_type_symbol
_atom_site_fract_x
_atom_site_fract_y
_atom_site_fract_z
_atom_site_U_iso_or_equiv
_atom_site_adp_type
_atom_site_occupancy
_atom_site_site_symmetry_order
_atom_site_calc_flag
_atom_site_refinement_flags_posn
_atom_site_refinement_flags_adp
_atom_site_refinement_flags_occupancy
_atom_site_disorder_assembly
_atom_site_disorder_group
Th1 Th 0.67008(2) 0.77820(2) 0.25930(2) 0.02770(4) Uani 1 1 d . U . . .
Th2 Th 0.70921(2) 1.06911(2) 0.20246(2) 0.02536(4) Uani 1 1 d . U . . .
S1 S 0.81215(10) 0.75977(10) 0.35633(4) 0.0342(2) Uani 1 1 d . U . . .
S2 S 0.90179(10) 0.96855(9) 0.12743(4) 0.0318(2) Uani 1 1 d . U . . .
S3 S 0.44336(10) 1.18973(10) 0.21898(4) 0.0336(2) Uani 1 1 d . U . . .
F1 F 0.8240(2) 0.87693(19) 0.23703(9) 0.0301(5) Uani 1 1 d . U . . .
F2 F 0.6094(2) 0.9725(2) 0.27434(9) 0.0318(5) Uani 1 1 d . U . . .
F3 F 0.6288(2) 0.91846(19) 0.18208(9) 0.0290(5) Uani 1 1 d . U . . .
F4 F 0.6462(2) 0.6085(2) 0.28791(10) 0.0364(6) Uani 1 1 d . U . . .
F5 F 0.7402(2) 1.2349(2) 0.17325(10) 0.0338(5) Uani 1 1 d . U . . .
F6 F 0.6519(3) 0.9021(2) 0.43483(13) 0.0550(8) Uani 1 1 d . U . . .
F7 F 0.5349(3) 0.8298(3) 0.52181(14) 0.0699(10) Uani 1 1 d . U . . .
F8 F 0.5501(3) 0.6005(3) 0.54964(12) 0.0629(9) Uani 1 1 d . U . . .
F9 F 0.6861(3) 0.4471(3) 0.48790(12) 0.0572(8) Uani 1 1 d . U . . .
F10 F 0.8054(3) 0.5155(2) 0.40049(11) 0.0490(7) Uani 1 1 d . U . . .
F11 F 0.7856(3) 0.9379(2) 0.02855(10) 0.0404(6) Uani 1 1 d . U . . .
F12 F 0.7639(3) 1.0691(3) -0.06611(11) 0.0513(7) Uani 1 1 d . U . . .
F13 F 0.8557(3) 1.2582(2) -0.08373(11) 0.0513(7) Uani 1 1 d . U . . .
F14 F 0.9705(3) 1.3117(2) -0.00294(12) 0.0515(7) Uani 1 1 d . U . . .
F15 F 0.9923(3) 1.1826(3) 0.09255(11) 0.0461(7) Uani 1 1 d . U . . .
F16 F 0.2686(3) 1.1909(3) 0.13375(12) 0.0469(7) Uani 1 1 d . U . . .
F17 F 0.1935(3) 1.3506(3) 0.04914(12) 0.0521(7) Uani 1 1 d . U . . .
F18 F 0.2754(3) 1.5433(3) 0.03210(12) 0.0534(8) Uani 1 1 d . U . . .
F19 F 0.4256(3) 1.5801(2) 0.10479(13) 0.0528(7) Uani 1 1 d . U . . .
F20 F 0.4978(3) 1.4241(2) 0.19110(11) 0.0456(7) Uani 1 1 d . U . . .
C1 C 0.7342(4) 0.7127(4) 0.41357(16) 0.0329(9) Uani 1 1 d . U . . .
C2 C 0.6646(5) 0.7874(4) 0.44672(19) 0.0398(10) Uani 1 1 d . U . . .
C3 C 0.6026(5) 0.7514(5) 0.4923(2) 0.0463(11) Uani 1 1 d . U . . .
C4 C 0.6098(5) 0.6373(5) 0.50573(19) 0.0454(11) Uani 1 1 d . U . . .
C5 C 0.6789(5) 0.5593(4) 0.47453(19) 0.0432(11) Uani 1 1 d . U . . .
C6 C 0.7396(4) 0.5967(4) 0.42934(17) 0.0368(9) Uani 1 1 d . U . . .
C7 C 0.8890(4) 1.0545(4) 0.06500(16) 0.0296(8) Uani 1 1 d . U . . .
C8 C 0.8333(4) 1.0300(3) 0.02236(17) 0.0307(8) Uani 1 1 d . U . . .
C9 C 0.8216(4) 1.0965(4) -0.02702(17) 0.0367(9) Uani 1 1 d . U . . .
C10 C 0.8679(4) 1.1921(4) -0.03574(18) 0.0381(10) Uani 1 1 d . U . . .
C11 C 0.9252(4) 1.2188(4) 0.00514(19) 0.0375(10) Uani 1 1 d . U . . .
C12 C 0.9352(4) 1.1508(4) 0.05418(18) 0.0336(9) Uani 1 1 d . U . . .
C13 C 0.3901(4) 1.2977(4) 0.16542(17) 0.0309(8) Uani 1 1 d . U . . .
C14 C 0.3085(4) 1.2859(4) 0.12810(18) 0.0339(9) Uani 1 1 d . U . . .
C15 C 0.2683(4) 1.3683(4) 0.08437(18) 0.0377(10) Uani 1 1 d . U . . .
C16 C 0.3083(4) 1.4669(4) 0.07652(18) 0.0387(10) Uani 1 1 d . U . . .
C17 C 0.3862(4) 1.4836(4) 0.11282(19) 0.0373(10) Uani 1 1 d . U . . .
C18 C 0.4233(4) 1.4013(4) 0.15611(18) 0.0335(9) Uani 1 1 d . U . . .
N1 N 0.6985(3) 0.6766(3) 0.16954(14) 0.0329(7) Uani 1 1 d . U . . .
C19 C 0.7060(5) 0.5636(4) 0.17316(19) 0.0396(10) Uani 1 1 d . U . . .
H19 H 0.679097 0.526401 0.205481 0.048 Uiso 1 1 calc R U . . .
C20 C 0.7501(5) 0.4990(4) 0.1329(2) 0.0481(12) Uani 1 1 d . U . . .
H20 H 0.753264 0.419302 0.137295 0.058 Uiso 1 1 calc R U . . .
C21 C 0.7898(5) 0.5513(4) 0.0859(2) 0.0454(11) Uani 1 1 d . U . . .
H21 H 0.822904 0.507756 0.057792 0.055 Uiso 1 1 calc R U . . .
C22 C 0.7808(5) 0.6678(4) 0.08019(19) 0.0403(10) Uani 1 1 d . U . . .
H22 H 0.805116 0.706519 0.047712 0.048 Uiso 1 1 calc R U . . .
C23 C 0.7357(4) 0.7269(4) 0.12282(17) 0.0336(9) Uani 1 1 d . U . . .
H23 H 0.730731 0.806953 0.119021 0.040 Uiso 1 1 calc R U . . .
N2 N 0.8931(3) 0.6292(3) 0.24616(14) 0.0320(7) Uani 1 1 d . U . . .
C24 C 0.9239(4) 0.5267(4) 0.27793(18) 0.0363(9) Uani 1 1 d . U . . .
H24 H 0.872057 0.514192 0.307965 0.044 Uiso 1 1 calc R U . . .
C25 C 1.0274(5) 0.4398(4) 0.2685(2) 0.0425(11) Uani 1 1 d . U . . .
H25 H 1.046854 0.368903 0.291936 0.051 Uiso 1 1 calc R U . . .
C26 C 1.1028(5) 0.4561(4) 0.2249(2) 0.0486(12) Uani 1 1 d . U . . .
H26 H 1.174112 0.396698 0.217265 0.058 Uiso 1 1 calc R U . . .
C27 C 1.0720(4) 0.5612(4) 0.1925(2) 0.0429(11) Uani 1 1 d . U . . .
H27 H 1.122310 0.575620 0.162208 0.052 Uiso 1 1 calc R U . . .
C28 C 0.9678(4) 0.6448(4) 0.20466(18) 0.0365(9) Uani 1 1 d . U . . .
H28 H 0.948205 0.717239 0.182371 0.044 Uiso 1 1 calc R U . . .
N3 N 0.4975(3) 0.8054(3) 0.33993(15) 0.0387(9) Uani 1 1 d . U . . .
C29 C 0.4586(5) 0.7149(5) 0.3643(2) 0.0472(12) Uani 1 1 d . U . . .
H29 H 0.493079 0.641840 0.352620 0.057 Uiso 1 1 calc R U . . .
C30 C 0.3716(5) 0.7222(5) 0.4052(2) 0.0534(14) Uani 1 1 d . U . . .
H30 H 0.346416 0.656004 0.420931 0.064 Uiso 1 1 calc R U . . .
C31 C 0.3218(5) 0.8268(6) 0.4229(2) 0.0611(16) Uani 1 1 d . U . . .
H31 H 0.262883 0.833854 0.451610 0.073 Uiso 1 1 calc R U . . .
C32 C 0.3593(5) 0.9226(5) 0.3981(3) 0.0614(16) Uani 1 1 d . U . . .
H32 H 0.325214 0.996682 0.408790 0.074 Uiso 1 1 calc R U . . .
C33 C 0.4478(4) 0.9065(5) 0.3573(2) 0.0477(12) Uani 1 1 d . U . . .
H33 H 0.474494 0.971297 0.340807 0.057 Uiso 1 1 calc R U . . .
N4 N 0.4437(3) 0.7992(3) 0.22697(14) 0.0336(8) Uani 1 1 d . U . . .
C34 C 0.3960(5) 0.7080(4) 0.2349(2) 0.0453(12) Uani 1 1 d . U . . .
H34 H 0.446056 0.636069 0.251440 0.054 Uiso 1 1 calc R U . . .
C35 C 0.2763(5) 0.7147(5) 0.2200(2) 0.0552(14) Uani 1 1 d . U . . .
H35 H 0.244394 0.649066 0.227355 0.066 Uiso 1 1 calc R U . . .
C36 C 0.2051(4) 0.8168(4) 0.1947(2) 0.0445(11) Uani 1 1 d . U . . .
H36 H 0.123795 0.822726 0.183271 0.053 Uiso 1 1 calc R U . . .
C37 C 0.2525(4) 0.9105(4) 0.18606(18) 0.0374(10) Uani 1 1 d . U . . .
H37 H 0.204638 0.982479 0.168621 0.045 Uiso 1 1 calc R U . . .
C38 C 0.3712(4) 0.8989(4) 0.20306(18) 0.0345(9) Uani 1 1 d . U . . .
H38 H 0.402857 0.964767 0.197513 0.041 Uiso 1 1 calc R U . . .
N5 N 0.9288(3) 1.0638(3) 0.24453(14) 0.0315(7) Uani 1 1 d . U . . .
C39 C 0.9908(4) 1.1403(4) 0.22388(19) 0.0352(9) Uani 1 1 d . U . . .
H39 H 0.959003 1.192798 0.193060 0.042 Uiso 1 1 calc R U . . .
C40 C 1.1000(4) 1.1463(4) 0.2457(2) 0.0402(10) Uani 1 1 d . U . . .
H40 H 1.141886 1.201482 0.229779 0.048 Uiso 1 1 calc R U . . .
C41 C 1.1461(5) 1.0720(5) 0.2903(2) 0.0478(12) Uani 1 1 d . U . . .
H41 H 1.220384 1.074605 0.305950 0.057 Uiso 1 1 calc R U . . .
C42 C 1.0826(5) 0.9934(5) 0.3121(2) 0.0513(13) Uani 1 1 d . U . . .
H42 H 1.111685 0.941510 0.343394 0.062 Uiso 1 1 calc R U . . .
C43 C 0.9757(4) 0.9906(4) 0.28782(18) 0.0393(10) Uani 1 1 d . U . . .
H43 H 0.933918 0.934466 0.302540 0.047 Uiso 1 1 calc R U . . .
N6 N 0.6932(3) 1.1683(3) 0.29207(14) 0.0312(7) Uani 1 1 d . U . . .
C44 C 0.6893(4) 1.2800(4) 0.28754(19) 0.0378(10) Uani 1 1 d . U . . .
H44 H 0.692499 1.321542 0.252883 0.045 Uiso 1 1 calc R U . . .
C45 C 0.6808(5) 1.3380(4) 0.3312(2) 0.0436(11) Uani 1 1 d . U . . .
H45 H 0.678613 1.417466 0.326644 0.052 Uiso 1 1 calc R U . . .
C46 C 0.6757(5) 1.2778(4) 0.3813(2) 0.0490(12) Uani 1 1 d . U . . .
H46 H 0.668003 1.315467 0.412001 0.059 Uiso 1 1 calc R U . . .
C47 C 0.6818(5) 1.1620(4) 0.3863(2) 0.0462(12) Uani 1 1 d . U . . .
H47 H 0.680422 1.118396 0.420527 0.055 Uiso 1 1 calc R U . . .
C48 C 0.6899(4) 1.1105(4) 0.34119(18) 0.0366(9) Uani 1 1 d . U . . .
H48 H 0.693163 1.030798 0.344913 0.044 Uiso 1 1 calc R U . . .
N7 N 0.6040(3) 1.1356(3) 0.10576(14) 0.0302(7) Uani 1 1 d . U . . .
C49 C 0.6179(4) 1.2323(4) 0.07480(17) 0.0331(9) Uani 1 1 d . U . . .
H49 H 0.667186 1.274743 0.087582 0.040 Uiso 1 1 calc R U . . .
C50 C 0.5635(4) 1.2723(4) 0.02538(18) 0.0386(10) Uani 1 1 d . U . . .
H50 H 0.576016 1.340305 0.004785 0.046 Uiso 1 1 calc R U . . .
C51 C 0.4920(5) 1.2125(4) 0.00680(19) 0.0436(11) Uani 1 1 d . U . . .
H51 H 0.454750 1.237683 -0.027182 0.052 Uiso 1 1 calc R U . . .
C52 C 0.4744(4) 1.1150(4) 0.03803(19) 0.0395(10) Uani 1 1 d . U . . .
H52 H 0.423209 1.073105 0.026247 0.047 Uiso 1 1 calc R U . . .
C53 C 0.5321(4) 1.0794(4) 0.08649(18) 0.0349(9) Uani 1 1 d . U . . .
H53 H 0.520407 1.011368 0.107385 0.042 Uiso 1 1 calc R U . . .
N8 N 0.0929(8) 1.0773(7) 0.4450(3) 0.109(2) Uani 1 1 d . U . . .
C61 C 0.1286(9) 1.0643(8) 0.4943(3) 0.101(3) Uani 1 1 d . U . . .
H61 H 0.198073 1.001339 0.505457 0.121 Uiso 1 1 calc R U . . .
C62 C 0.0746(8) 1.1329(9) 0.5297(3) 0.094(2) Uani 1 1 d . U . . .
H62 H 0.102412 1.116669 0.565483 0.113 Uiso 1 1 calc R U . . .
C63 C -0.0209(8) 1.2268(8) 0.5143(4) 0.096(3) Uani 1 1 d . U . . .
H63 H -0.058362 1.279954 0.538314 0.116 Uiso 1 1 calc R U . . .
C64 C -0.0624(8) 1.2429(8) 0.4622(4) 0.102(3) Uani 1 1 d . U . . .
H64 H -0.129636 1.306484 0.449301 0.122 Uiso 1 1 calc R U . . .
C65 C -0.0010(7) 1.1620(8) 0.4303(3) 0.088(2) Uani 1 1 d . U . . .
H65 H -0.030289 1.169557 0.395201 0.106 Uiso 1 1 calc R U . . .
N9A N 0.3024(9) 0.4894(9) 0.3212(3) 0.057(3) Uani 0.566(14) 1 d G U P A 1
C71A C 0.2027(9) 0.5525(5) 0.3491(5) 0.064(3) Uani 0.566(14) 1 d G U P A 1
H71A H 0.177155 0.634314 0.341242 0.077 Uiso 0.566(14) 1 calc R U P A 1
C72A C 0.1404(8) 0.4959(12) 0.3884(4) 0.072(3) Uani 0.566(14) 1 d G U P A 1
H72A H 0.072220 0.539007 0.407400 0.086 Uiso 0.566(14) 1 calc R U P A 1
C73A C 0.1777(12) 0.3762(13) 0.3998(4) 0.076(4) Uani 0.566(14) 1 d G U P A 1
H73A H 0.135139 0.337472 0.426655 0.091 Uiso 0.566(14) 1 calc R U P A 1
C74A C 0.2774(13) 0.3131(6) 0.3719(5) 0.070(3) Uani 0.566(14) 1 d G U P A 1
H74A H 0.302993 0.231241 0.379751 0.084 Uiso 0.566(14) 1 calc R U P A 1
C75A C 0.3398(8) 0.3697(9) 0.3326(4) 0.061(3) Uani 0.566(14) 1 d G U P A 1
H75A H 0.407929 0.326546 0.313592 0.074 Uiso 0.566(14) 1 calc R U P A 1
N9B N 0.1469(10) 0.4321(16) 0.4007(5) 0.075(4) Uani 0.434(14) 1 d G U P A 2
C71B C 0.1696(14) 0.5300(9) 0.3708(7) 0.076(4) Uani 0.434(14) 1 d G U P A 2
H71B H 0.120551 0.604528 0.376828 0.091 Uiso 0.434(14) 1 calc R U P A 2
C72B C 0.2639(17) 0.5191(11) 0.3322(6) 0.065(4) Uani 0.434(14) 1 d G U P A 2
H72B H 0.279373 0.586036 0.311831 0.077 Uiso 0.434(14) 1 calc R U P A 2
C73B C 0.3356(12) 0.4101(16) 0.3235(5) 0.054(4) Uani 0.434(14) 1 d G U P A 2
H73B H 0.400071 0.402576 0.297088 0.065 Uiso 0.434(14) 1 calc R U P A 2
C74B C 0.3129(12) 0.3121(9) 0.3533(7) 0.068(4) Uani 0.434(14) 1 d G U P A 2
H74B H 0.361949 0.237607 0.347343 0.081 Uiso 0.434(14) 1 calc R U P A 2
C75B C 0.2186(14) 0.3231(11) 0.3919(5) 0.070(4) Uani 0.434(14) 1 d G U P A 2
H75B H 0.203127 0.256097 0.412342 0.085 Uiso 0.434(14) 1 calc R U P A 2

loop_
_atom_site_aniso_label
_atom_site_aniso_U_11
_atom_site_aniso_U_22
_atom_site_aniso_U_33
_atom_site_aniso_U_23
_atom_site_aniso_U_13
_atom_site_aniso_U_12
Th1 0.02928(8) 0.02432(7) 0.02962(8) 0.00432(6) -0.00297(6) -0.01121(6)
Th2 0.02777(7) 0.02275(7) 0.02572(7) 0.00170(5) -0.00098(5) -0.00967(5)
S1 0.0372(5) 0.0367(5) 0.0289(5) 0.0029(4) -0.0026(4) -0.0141(4)
S2 0.0317(5) 0.0312(5) 0.0291(5) 0.0024(4) 0.0002(4) -0.0065(4)
S3 0.0302(5) 0.0359(5) 0.0332(5) 0.0013(4) 0.0018(4) -0.0098(4)
F1 0.0275(11) 0.0279(11) 0.0344(12) 0.0041(9) -0.0043(9) -0.0104(9)
F2 0.0384(13) 0.0279(12) 0.0293(12) 0.0015(9) 0.0030(10) -0.0129(10)
F3 0.0318(12) 0.0265(11) 0.0292(12) 0.0015(9) -0.0030(9) -0.0110(9)
F4 0.0356(13) 0.0301(12) 0.0434(14) 0.0074(11) -0.0040(11) -0.0146(10)
F5 0.0382(13) 0.0278(12) 0.0361(13) 0.0035(10) -0.0021(10) -0.0139(10)
F6 0.064(2) 0.0336(15) 0.062(2) -0.0044(14) 0.0110(16) -0.0083(14)
F7 0.075(2) 0.062(2) 0.064(2) -0.0131(17) 0.0266(18) -0.0075(18)
F8 0.073(2) 0.072(2) 0.0437(17) 0.0011(16) 0.0192(16) -0.0277(18)
F9 0.086(2) 0.0424(16) 0.0447(17) 0.0054(13) 0.0057(16) -0.0279(16)
F10 0.075(2) 0.0362(14) 0.0345(14) -0.0039(12) 0.0076(14) -0.0142(14)
F11 0.0504(16) 0.0377(14) 0.0363(14) -0.0048(11) -0.0009(12) -0.0173(12)
F12 0.0656(19) 0.0563(18) 0.0314(14) -0.0066(13) -0.0069(13) -0.0138(15)
F13 0.0630(18) 0.0444(16) 0.0336(14) 0.0087(12) 0.0084(13) -0.0021(14)
F14 0.0554(17) 0.0408(15) 0.0584(18) 0.0069(13) 0.0088(14) -0.0223(14)
F15 0.0484(16) 0.0502(16) 0.0466(16) -0.0039(13) -0.0035(13) -0.0258(14)
F16 0.0478(16) 0.0491(16) 0.0485(16) -0.0038(13) -0.0027(13) -0.0222(13)
F17 0.0534(17) 0.0593(18) 0.0458(17) -0.0054(14) -0.0130(14) -0.0172(15)
F18 0.0630(19) 0.0424(16) 0.0454(17) 0.0044(13) -0.0128(14) -0.0014(14)
F19 0.0639(19) 0.0353(15) 0.0602(19) 0.0009(13) -0.0077(15) -0.0175(14)
F20 0.0491(16) 0.0448(15) 0.0484(16) -0.0057(13) -0.0101(13) -0.0200(13)
C1 0.036(2) 0.036(2) 0.026(2) 0.0030(16) -0.0055(16) -0.0105(18)
C2 0.044(2) 0.034(2) 0.038(2) 0.0007(18) -0.0012(19) -0.0070(19)
C3 0.045(3) 0.049(3) 0.042(3) -0.008(2) 0.007(2) -0.007(2)
C4 0.047(3) 0.058(3) 0.031(2) 0.002(2) 0.006(2) -0.019(2)
C5 0.055(3) 0.042(3) 0.034(2) 0.0065(19) -0.003(2) -0.020(2)
C6 0.048(3) 0.036(2) 0.026(2) -0.0004(17) -0.0004(18) -0.0118(19)
C7 0.0277(19) 0.031(2) 0.0267(19) -0.0002(15) 0.0027(15) -0.0044(16)
C8 0.032(2) 0.0261(19) 0.033(2) -0.0027(16) 0.0024(16) -0.0070(16)
C9 0.037(2) 0.039(2) 0.029(2) -0.0039(18) 0.0013(17) -0.0027(19)
C10 0.041(2) 0.034(2) 0.030(2) 0.0050(17) 0.0094(18) -0.0011(18)
C11 0.036(2) 0.030(2) 0.044(2) 0.0002(18) 0.0074(19) -0.0093(18)
C12 0.031(2) 0.033(2) 0.035(2) -0.0012(17) 0.0025(17) -0.0090(17)
C13 0.0262(19) 0.033(2) 0.032(2) -0.0046(16) 0.0028(16) -0.0058(16)
C14 0.032(2) 0.036(2) 0.035(2) -0.0068(18) 0.0049(17) -0.0113(17)
C15 0.034(2) 0.044(2) 0.033(2) -0.0050(19) -0.0023(18) -0.0072(19)
C16 0.040(2) 0.035(2) 0.034(2) 0.0007(18) -0.0008(18) -0.0011(19)
C17 0.038(2) 0.029(2) 0.041(2) -0.0034(18) 0.0045(19) -0.0068(18)
C18 0.030(2) 0.033(2) 0.037(2) -0.0078(17) -0.0005(17) -0.0076(17)
N1 0.0378(19) 0.0293(17) 0.0336(18) 0.0009(14) -0.0057(15) -0.0139(15)
C19 0.055(3) 0.031(2) 0.038(2) 0.0004(18) -0.005(2) -0.021(2)
C20 0.074(4) 0.033(2) 0.045(3) -0.004(2) -0.008(2) -0.026(2)
C21 0.059(3) 0.038(2) 0.041(3) -0.009(2) -0.004(2) -0.013(2)
C22 0.050(3) 0.038(2) 0.033(2) 0.0010(18) -0.003(2) -0.015(2)
C23 0.038(2) 0.029(2) 0.035(2) 0.0010(17) -0.0057(18) -0.0127(17)
N2 0.0323(17) 0.0300(17) 0.0352(19) -0.0034(14) -0.0024(14) -0.0110(14)
C24 0.040(2) 0.036(2) 0.034(2) -0.0039(18) -0.0011(18) -0.0120(19)
C25 0.047(3) 0.031(2) 0.048(3) -0.005(2) 0.000(2) -0.008(2)
C26 0.044(3) 0.039(3) 0.064(3) -0.016(2) 0.010(2) -0.012(2)
C27 0.040(2) 0.043(3) 0.048(3) -0.011(2) 0.010(2) -0.016(2)
C28 0.038(2) 0.040(2) 0.037(2) -0.0043(19) -0.0037(18) -0.0195(19)
N3 0.0327(18) 0.042(2) 0.039(2) 0.0088(17) -0.0042(16) -0.0136(16)
C29 0.048(3) 0.058(3) 0.039(3) 0.009(2) -0.003(2) -0.028(2)
C30 0.049(3) 0.067(3) 0.045(3) 0.018(3) -0.001(2) -0.029(3)
C31 0.039(3) 0.081(4) 0.053(3) 0.017(3) 0.010(2) -0.014(3)
C32 0.042(3) 0.059(3) 0.068(4) 0.012(3) 0.017(3) -0.003(3)
C33 0.037(2) 0.045(3) 0.052(3) 0.010(2) 0.007(2) -0.007(2)
N4 0.0331(18) 0.0366(19) 0.0330(19) 0.0027(15) -0.0030(14) -0.0159(15)
C34 0.049(3) 0.041(3) 0.050(3) 0.009(2) -0.015(2) -0.024(2)
C35 0.048(3) 0.054(3) 0.071(4) 0.009(3) -0.020(3) -0.031(2)
C36 0.036(2) 0.052(3) 0.049(3) -0.005(2) -0.011(2) -0.018(2)
C37 0.035(2) 0.043(2) 0.031(2) -0.0048(19) -0.0033(18) -0.0075(19)
C38 0.033(2) 0.034(2) 0.038(2) -0.0026(18) 0.0014(18) -0.0121(17)
N5 0.0318(17) 0.0321(18) 0.0309(18) -0.0036(14) -0.0013(14) -0.0096(14)
C39 0.036(2) 0.033(2) 0.039(2) -0.0070(18) 0.0012(18) -0.0134(18)
C40 0.038(2) 0.041(2) 0.049(3) -0.015(2) 0.005(2) -0.020(2)
C41 0.039(2) 0.060(3) 0.051(3) -0.015(2) -0.005(2) -0.020(2)
C42 0.053(3) 0.066(3) 0.038(3) 0.001(2) -0.017(2) -0.023(3)
C43 0.043(2) 0.043(2) 0.035(2) -0.0044(19) -0.0045(19) -0.017(2)
N6 0.0324(17) 0.0268(17) 0.0338(18) -0.0022(14) -0.0002(14) -0.0080(14)
C44 0.042(2) 0.032(2) 0.039(2) -0.0008(18) -0.0047(19) -0.0104(19)
C45 0.055(3) 0.032(2) 0.046(3) -0.010(2) -0.003(2) -0.012(2)
C46 0.062(3) 0.040(3) 0.044(3) -0.017(2) 0.006(2) -0.009(2)
C47 0.064(3) 0.041(3) 0.035(2) -0.007(2) 0.010(2) -0.017(2)
C48 0.042(2) 0.030(2) 0.037(2) -0.0054(18) 0.0049(19) -0.0098(18)
N7 0.0287(17) 0.0301(17) 0.0297(17) -0.0021(14) 0.0027(13) -0.0063(14)
C49 0.030(2) 0.031(2) 0.033(2) 0.0008(17) 0.0061(17) -0.0046(17)
C50 0.038(2) 0.038(2) 0.031(2) 0.0053(18) 0.0035(18) -0.0019(19)
C51 0.045(3) 0.048(3) 0.029(2) -0.005(2) -0.0047(19) 0.003(2)
C52 0.038(2) 0.040(2) 0.038(2) -0.0110(19) -0.0065(19) -0.0032(19)
C53 0.033(2) 0.033(2) 0.037(2) -0.0053(18) 0.0013(17) -0.0062(17)
N8 0.110(5) 0.106(5) 0.100(5) -0.034(4) -0.028(4) 0.008(4)
C61 0.098(6) 0.114(6) 0.077(5) -0.029(5) -0.024(4) 0.008(5)
C62 0.077(5) 0.139(7) 0.074(5) -0.039(5) 0.005(4) -0.030(5)
C63 0.084(5) 0.108(6) 0.122(6) -0.064(5) 0.043(5) -0.050(4)
C64 0.076(5) 0.087(5) 0.134(7) -0.010(5) 0.008(5) -0.013(4)
C65 0.073(5) 0.106(6) 0.083(5) -0.018(4) -0.006(4) -0.014(4)
N9A 0.051(5) 0.057(6) 0.066(5) -0.011(5) 0.010(4) -0.018(5)
C71A 0.057(6) 0.078(7) 0.065(7) -0.026(6) 0.002(5) -0.022(5)
C72A 0.075(6) 0.077(8) 0.072(7) -0.012(6) 0.010(6) -0.036(6)
C73A 0.076(7) 0.084(8) 0.065(6) -0.011(6) 0.010(6) -0.020(7)
C74A 0.070(7) 0.074(6) 0.068(7) 0.005(5) -0.007(6) -0.029(5)
C75A 0.059(6) 0.065(7) 0.062(6) -0.001(6) -0.009(5) -0.024(5)
N9B 0.085(8) 0.067(8) 0.073(7) -0.001(7) -0.009(6) -0.021(7)
C71B 0.086(8) 0.073(7) 0.074(9) -0.007(7) -0.002(7) -0.030(7)
C72B 0.073(9) 0.060(7) 0.066(8) -0.013(7) -0.007(7) -0.023(7)
C73B 0.053(6) 0.051(8) 0.058(7) -0.010(6) -0.005(6) -0.012(6)
C74B 0.056(7) 0.078(8) 0.074(9) 0.002(7) 0.002(6) -0.034(6)
C75B 0.061(9) 0.084(8) 0.064(8) -0.004(8) -0.008(7) -0.017(8)

loop_
_atom_type_symbol
_atom_type_description
_atom_type_scat_dispersion_real
_atom_type_scat_dispersion_imag
_atom_type_scat_source
C C 0.0033 0.0016 'International Tables Vol C Tables 4.2.6.8 and 6.1.1.4'
H H 0.0000 0.0000 'International Tables Vol C Tables 4.2.6.8 and 6.1.1.4'
N N 0.0061 0.0033 'International Tables Vol C Tables 4.2.6.8 and 6.1.1.4'
F F 0.0171 0.0103 'International Tables Vol C Tables 4.2.6.8 and 6.1.1.4'
S S 0.1246 0.1234 'International Tables Vol C Tables 4.2.6.8 and 6.1.1.4'
Th Th -7.2400 8.8979 'International Tables Vol C Tables 4.2.6.8 and 6.1.1.4'

loop_
_geom_angle_atom_site_label_1
_geom_angle_atom_site_label_2
_geom_angle_atom_site_label_3
_geom_angle
F4 Th1 F1 142.17(9)
F4 Th1 F2 143.55(9)
F1 Th1 F2 65.74(8)
F4 Th1 F3 139.06(9)
F1 Th1 F3 65.23(8)
F2 Th1 F3 64.00(8)
F4 Th1 N4 78.30(10)
F1 Th1 N4 135.97(9)
F2 Th1 N4 89.86(10)
F3 Th1 N4 71.24(9)
F4 Th1 N2 74.36(10)
F1 Th1 N2 69.20(9)
F2 Th1 N2 132.80(9)
F3 Th1 N2 108.45(9)
N4 Th1 N2 133.98(11)
F4 Th1 N1 76.82(10)
F1 Th1 N1 96.02(9)
F2 Th1 N1 132.88(9)
F3 Th1 N1 68.90(9)
N4 Th1 N1 73.68(11)
N2 Th1 N1 64.52(11)
F4 Th1 N3 73.43(11)
F1 Th1 N3 128.09(10)
F2 Th1 N3 70.19(10)
F3 Th1 N3 116.78(10)
N4 Th1 N3 67.46(11)
N2 Th1 N3 134.69(11)
N1 Th1 N3 134.72(11)
F4 Th1 S1 88.33(7)
F1 Th1 S1 72.05(6)
F2 Th1 S1 80.06(6)
F3 Th1 S1 132.29(6)
N4 Th1 S1 141.98(8)
N2 Th1 S1 73.40(8)
N1 Th1 S1 137.70(8)
N3 Th1 S1 74.66(8)
F4 Th1 Th2 176.98(7)
F1 Th1 Th2 38.35(5)
F2 Th1 Th2 38.61(5)
F3 Th1 Th2 38.09(5)
N4 Th1 Th2 100.20(8)
N2 Th1 Th2 105.20(7)
N1 Th1 Th2 100.27(7)
N3 Th1 Th2 108.51(8)
S1 Th1 Th2 94.41(2)
F5 Th2 F3 145.31(8)
F5 Th2 F1 139.79(8)
F3 Th2 F1 64.43(8)
F5 Th2 F2 141.75(9)
F3 Th2 F2 63.08(8)
F1 Th2 F2 64.28(8)
F5 Th2 N7 73.62(10)
F3 Th2 N7 71.78(9)
F1 Th2 N7 125.86(9)
F2 Th2 N7 120.49(9)
F5 Th2 N6 77.04(10)
F3 Th2 N6 131.43(9)
F1 Th2 N6 98.81(9)
F2 Th2 N6 68.57(9)
N7 Th2 N6 134.58(10)
F5 Th2 N5 74.85(10)
F3 Th2 N5 131.41(9)
F1 Th2 N5 67.79(9)
F2 Th2 N5 103.32(9)
N7 Th2 N5 135.93(10)
N6 Th2 N5 64.08(11)
F5 Th2 S2 88.20(7)
F3 Th2 S2 80.42(6)
F1 Th2 S2 68.11(6)
F2 Th2 S2 128.79(6)
N7 Th2 S2 74.79(7)
N6 Th2 S2 138.03(8)
N5 Th2 S2 74.21(8)
F5 Th2 S3 88.11(7)
F3 Th2 S3 84.00(6)
F1 Th2 S3 129.47(6)
F2 Th2 S3 66.47(6)
N7 Th2 S3 72.37(7)
N6 Th2 S3 72.77(8)
N5 Th2 S3 136.03(8)
S2 Th2 S3 146.65(3)
F5 Th2 Th1 176.58(7)
F3 Th2 Th1 37.92(5)
F1 Th2 Th1 37.53(5)
F2 Th2 Th1 37.62(6)
N7 Th2 Th1 109.67(7)
N6 Th2 Th1 100.80(7)
N5 Th2 Th1 101.84(7)
S2 Th2 Th1 91.76(2)
S3 Th2 Th1 93.80(2)
C1 S1 Th1 111.20(15)
C7 S2 Th2 111.88(14)
C13 S3 Th2 110.50(14)
Th1 F1 Th2 104.12(8)
Th1 F2 Th2 103.77(9)
Th1 F3 Th2 104.00(9)
C2 C1 C6 115.0(4)
C2 C1 S1 122.6(3)
C6 C1 S1 122.4(4)
F6 C2 C1 120.0(4)
F6 C2 C3 116.8(4)
C1 C2 C3 123.2(4)
F7 C3 C4 120.9(5)
F7 C3 C2 119.6(5)
C4 C3 C2 119.5(5)
F8 C4 C3 120.5(5)
F8 C4 C5 119.9(5)
C3 C4 C5 119.6(4)
F9 C5 C4 119.6(4)
F9 C5 C6 120.4(5)
C4 C5 C6 120.0(4)
F10 C6 C5 116.8(4)
F10 C6 C1 120.6(4)
C5 C6 C1 122.5(4)
C8 C7 C12 115.0(4)
C8 C7 S2 122.1(3)
C12 C7 S2 122.9(3)
F11 C8 C9 117.0(4)
F11 C8 C7 119.8(4)
C9 C8 C7 123.2(4)
F12 C9 C8 119.9(4)
F12 C9 C10 120.4(4)
C8 C9 C10 119.7(4)
F13 C10 C11 120.8(4)
F13 C10 C9 120.1(4)
C11 C10 C9 119.1(4)
F14 C11 C10 119.6(4)
F14 C11 C12 120.5(4)
C10 C11 C12 119.9(4)
F15 C12 C11 116.6(4)
F15 C12 C7 120.3(4)
C11 C12 C7 123.1(4)
C18 C13 C14 114.5(4)
C18 C13 S3 124.0(3)
C14 C13 S3 121.6(3)
F16 C14 C15 117.7(4)
F16 C14 C13 119.6(4)
C15 C14 C13 122.7(4)
F17 C15 C16 120.1(4)
F17 C15 C14 120.0(4)
C16 C15 C14 119.8(4)
F18 C16 C17 120.8(4)
F18 C16 C15 119.5(4)
C17 C16 C15 119.6(4)
F19 C17 C18 121.3(4)
F19 C17 C16 119.3(4)
C18 C17 C16 119.4(4)
F20 C18 C17 116.5(4)
F20 C18 C13 119.5(4)
C17 C18 C13 124.0(4)
C19 N1 C23 116.6(4)
C19 N1 Th1 119.8(3)
C23 N1 Th1 121.7(3)
N1 C19 C20 123.7(4)
N1 C19 H19 118.2
C20 C19 H19 118.2
C19 C20 C21 118.9(4)
C19 C20 H20 120.5
C21 C20 H20 120.5
C20 C21 C22 119.2(5)
C20 C21 H21 120.4
C22 C21 H21 120.4
C21 C22 C23 118.4(4)
C21 C22 H22 120.8
C23 C22 H22 120.8
N1 C23 C22 123.3(4)
N1 C23 H23 118.4
C22 C23 H23 118.4
C28 N2 C24 117.6(4)
C28 N2 Th1 122.4(3)
C24 N2 Th1 119.4(3)
N2 C24 C25 122.5(4)
N2 C24 H24 118.8
C25 C24 H24 118.8
C24 C25 C26 119.5(5)
C24 C25 H25 120.2
C26 C25 H25 120.2
C25 C26 C27 118.2(5)
C25 C26 H26 120.9
C27 C26 H26 120.9
C28 C27 C26 119.2(5)
C28 C27 H27 120.4
C26 C27 H27 120.4
N2 C28 C27 123.1(4)
N2 C28 H28 118.5
C27 C28 H28 118.5
C33 N3 C29 116.8(4)
C33 N3 Th1 122.7(3)
C29 N3 Th1 120.5(3)
N3 C29 C30 123.6(6)
N3 C29 H29 118.2
C30 C29 H29 118.2
C31 C30 C29 118.9(5)
C31 C30 H30 120.5
C29 C30 H30 120.5
C30 C31 C32 118.8(5)
C30 C31 H31 120.6
C32 C31 H31 120.6
C33 C32 C31 118.0(6)
C33 C32 H32 121.0
C31 C32 H32 121.0
N3 C33 C32 123.8(5)
N3 C33 H33 118.1
C32 C33 H33 118.1
C38 N4 C34 117.2(4)
C38 N4 Th1 122.7(3)
C34 N4 Th1 120.1(3)
N4 C34 C35 122.6(5)
N4 C34 H34 118.7
C35 C34 H34 118.7
C36 C35 C34 119.1(5)
C36 C35 H35 120.5
C34 C35 H35 120.5
C37 C36 C35 119.0(4)
C37 C36 H36 120.5
C35 C36 H36 120.5
C36 C37 C38 119.0(4)
C36 C37 H37 120.5
C38 C37 H37 120.5
N4 C38 C37 123.0(4)
N4 C38 H38 118.5
C37 C38 H38 118.5
C43 N5 C39 117.5(4)
C43 N5 Th2 122.3(3)
C39 N5 Th2 120.1(3)
N5 C39 C40 122.7(4)
N5 C39 H39 118.7
C40 C39 H39 118.7
C41 C40 C39 119.3(4)
C41 C40 H40 120.4
C39 C40 H40 120.4
C40 C41 C42 118.5(5)
C40 C41 H41 120.8
C42 C41 H41 120.8
C41 C42 C43 119.4(5)
C41 C42 H42 120.3
C43 C42 H42 120.3
N5 C43 C42 122.7(5)
N5 C43 H43 118.7
C42 C43 H43 118.7
C44 N6 C48 118.0(4)
C44 N6 Th2 118.8(3)
C48 N6 Th2 123.1(3)
N6 C44 C45 122.8(4)
N6 C44 H44 118.6
C45 C44 H44 118.6
C46 C45 C44 118.4(4)
C46 C45 H45 120.8
C44 C45 H45 120.8
C45 C46 C47 119.0(5)
C45 C46 H46 120.5
C47 C46 H46 120.5
C48 C47 C46 119.2(5)
C48 C47 H47 120.4
C46 C47 H47 120.4
N6 C48 C47 122.4(4)
N6 C48 H48 118.8
C47 C48 H48 118.8
C53 N7 C49 116.4(4)
C53 N7 Th2 123.0(3)
C49 N7 Th2 120.5(3)
N7 C49 C50 123.1(4)
N7 C49 H49 118.4
C50 C49 H49 118.4
C51 C50 C49 118.9(4)
C51 C50 H50 120.5
C49 C50 H50 120.5
C50 C51 C52 119.0(4)
C50 C51 H51 120.5
C52 C51 H51 120.5
C53 C52 C51 119.0(5)
C53 C52 H52 120.5
C51 C52 H52 120.5
N7 C53 C52 123.4(4)
N7 C53 H53 118.3
C52 C53 H53 118.3
C65 N8 C61 117.4(8)
N8 C61 C62 124.5(9)
N8 C61 H61 117.8
C62 C61 H61 117.8
C61 C62 C63 119.1(9)
C61 C62 H62 120.4
C63 C62 H62 120.4
C62 C63 C64 118.0(8)
C62 C63 H63 121.0
C64 C63 H63 121.0
C65 C64 C63 116.6(9)
C65 C64 H64 121.7
C63 C64 H64 121.7
N8 C65 C64 124.3(9)
N8 C65 H65 117.9
C64 C65 H65 117.9
C71A N9A C75A 120.0
C72A C71A N9A 120.0
C72A C71A H71A 120.0
N9A C71A H71A 120.0
C71A C72A C73A 120.0
C71A C72A H72A 120.0
C73A C72A H72A 120.0
C74A C73A C72A 120.0
C74A C73A H73A 120.0
C72A C73A H73A 120.0
C73A C74A C75A 120.0
C73A C74A H74A 120.0
C75A C74A H74A 120.0
C74A C75A N9A 120.0
C74A C75A H75A 120.0
N9A C75A H75A 120.0
C71B N9B C75B 120.0
N9B C71B C72B 120.0
N9B C71B H71B 120.0
C72B C71B H71B 120.0
C73B C72B C71B 120.0
C73B C72B H72B 120.0
C71B C72B H72B 120.0
C72B C73B C74B 120.0
C72B C73B H73B 120.0
C74B C73B H73B 120.0
C73B C74B C75B 120.0
C73B C74B H74B 120.0
C75B C74B H74B 120.0
C74B C75B N9B 120.0
C74B C75B H75B 120.0
N9B C75B H75B 120.0

loop_
_geom_bond_atom_site_label_1
_geom_bond_atom_site_label_2
_geom_bond_distance
Th1 F4 2.165(2)
Th1 F1 2.354(2)
Th1 F2 2.355(2)
Th1 F3 2.373(2)
Th1 N4 2.639(4)
Th1 N2 2.685(4)
Th1 N1 2.712(4)
Th1 N3 2.722(4)
Th1 S1 2.9529(11)
Th1 Th2 3.7473(3)
Th2 F5 2.155(2)
Th2 F3 2.382(2)
Th2 F1 2.397(2)
Th2 F2 2.407(2)
Th2 N7 2.697(3)
Th2 N6 2.703(4)
Th2 N5 2.713(3)
Th2 S2 2.9206(11)
Th2 S3 2.9669(11)
S1 C1 1.754(4)
S2 C7 1.752(4)
S3 C13 1.748(4)
F6 C2 1.352(5)
F7 C3 1.340(6)
F8 C4 1.347(5)
F9 C5 1.337(5)
F10 C6 1.344(5)
F11 C8 1.354(5)
F12 C9 1.342(5)
F13 C10 1.347(5)
F14 C11 1.344(5)
F15 C12 1.351(5)
F16 C14 1.335(5)
F17 C15 1.337(5)
F18 C16 1.347(5)
F19 C17 1.347(5)
F20 C18 1.358(5)
C1 C2 1.380(6)
C1 C6 1.393(6)
C2 C3 1.389(7)
C3 C4 1.360(7)
C4 C5 1.369(7)
C5 C6 1.381(6)
C7 C8 1.387(6)
C7 C12 1.390(6)
C8 C9 1.378(6)
C9 C10 1.381(7)
C10 C11 1.372(7)
C11 C12 1.379(6)
C13 C18 1.392(6)
C13 C14 1.400(6)
C14 C15 1.384(6)
C15 C16 1.376(7)
C16 C17 1.376(7)
C17 C18 1.370(6)
N1 C19 1.344(5)
N1 C23 1.349(5)
C19 C20 1.369(7)
C19 H19 0.9500
C20 C21 1.373(7)
C20 H20 0.9500
C21 C22 1.379(7)
C21 H21 0.9500
C22 C23 1.382(6)
C22 H22 0.9500
C23 H23 0.9500
N2 C28 1.330(6)
N2 C24 1.348(6)
C24 C25 1.373(6)
C24 H24 0.9500
C25 C26 1.376(7)
C25 H25 0.9500
C26 C27 1.380(7)
C26 H26 0.9500
C27 C28 1.374(7)
C27 H27 0.9500
C28 H28 0.9500
N3 C33 1.332(7)
N3 C29 1.346(6)
C29 C30 1.377(7)
C29 H29 0.9500
C30 C31 1.372(9)
C30 H30 0.9500
C31 C32 1.397(8)
C31 H31 0.9500
C32 C33 1.387(7)
C32 H32 0.9500
C33 H33 0.9500
N4 C38 1.339(6)
N4 C34 1.342(6)
C34 C35 1.389(7)
C34 H34 0.9500
C35 C36 1.367(7)
C35 H35 0.9500
C36 C37 1.368(7)
C36 H36 0.9500
C37 C38 1.382(6)
C37 H37 0.9500
C38 H38 0.9500
N5 C43 1.338(6)
N5 C39 1.337(5)
C39 C40 1.393(6)
C39 H39 0.9500
C40 C41 1.367(7)
C40 H40 0.9500
C41 C42 1.377(7)
C41 H41 0.9500
C42 C43 1.386(6)
C42 H42 0.9500
C43 H43 0.9500
N6 C44 1.335(5)
N6 C48 1.340(6)
C44 C45 1.384(7)
C44 H44 0.9500
C45 C46 1.375(7)
C45 H45 0.9500
C46 C47 1.378(7)
C46 H46 0.9500
C47 C48 1.371(7)
C47 H47 0.9500
C48 H48 0.9500
N7 C53 1.341(6)
N7 C49 1.355(5)
C49 C50 1.386(6)
C49 H49 0.9500
C50 C51 1.362(7)
C50 H50 0.9500
C51 C52 1.379(7)
C51 H51 0.9500
C52 C53 1.376(6)
C52 H52 0.9500
C53 H53 0.9500
N8 C65 1.280(10)
N8 C61 1.310(10)
C61 C62 1.324(11)
C61 H61 0.9500
C62 C63 1.357(12)
C62 H62 0.9500
C63 C64 1.396(13)
C63 H63 0.9500
C64 C65 1.376(12)
C64 H64 0.9500
C65 H65 0.9500
N9A C71A 1.3900
N9A C75A 1.3900
C71A C72A 1.3900
C71A H71A 0.9500
C72A C73A 1.3900
C72A H72A 0.9500
C73A C74A 1.3900
C73A H73A 0.9500
C74A C75A 1.3900
C74A H74A 0.9500
C75A H75A 0.9500
N9B C71B 1.3900
N9B C75B 1.3900
C71B C72B 1.3900
C71B H71B 0.9500
C72B C73B 1.3900
C72B H72B 0.9500
C73B C74B 1.3900
C73B H73B 0.9500
C74B C75B 1.3900
C74B H74B 0.9500
C75B H75B 0.9500

loop_
_geom_hbond_atom_site_label_D
_geom_hbond_atom_site_label_H
_geom_hbond_atom_site_label_A
_geom_hbond_distance_DH
_geom_hbond_distance_HA
_geom_hbond_distance_DA
_geom_hbond_angle_DHA
_geom_hbond_site_symmetry_A
_geom_hbond_publ_flag
C43 H43 F1 0.95 2.41 2.919(5) 113.1 . yes
C33 H33 F2 0.95 2.20 2.863(5) 126.1 . yes
C48 H48 F2 0.95 2.35 2.891(5) 115.6 . yes
C23 H23 F3 0.95 2.30 2.903(5) 120.8 . yes
C38 H38 F3 0.95 2.45 2.965(5) 113.6 . yes
C53 H53 F3 0.95 2.28 2.932(5) 125.1 . yes
C19 H19 F4 0.95 2.42 3.045(6) 123.4 . yes
C24 H24 F4 0.95 2.52 2.996(5) 111.4 . yes
C29 H29 F4 0.95 2.30 2.935(6) 123.8 . yes
C34 H34 F4 0.95 2.39 3.030(6) 124.5 . yes
C39 H39 F5 0.95 2.42 3.003(5) 119.2 . yes
C44 H44 F5 0.95 2.38 3.024(5) 124.5 . yes
C49 H49 F5 0.95 2.30 2.924(5) 122.5 . yes
C24 H24 F10 0.95 2.42 3.307(5) 154.9 . yes
C39 H39 F15 0.95 2.57 3.294(5) 133.0 . yes
C43 H43 S1 0.95 2.96 3.904(5) 175.6 . yes
C38 H38 S3 0.95 3.02 3.919(5) 157.6 . yes
C45 H45 F4 0.95 2.32 3.233(5) 160.4 1_565 yes
C20 H20 F5 0.95 2.33 3.252(5) 163.1 1_545 yes
C30 H30 F9 0.95 2.52 3.297(6) 139.3 2_666 yes
C64 H64 F9 0.95 2.54 3.306(10) 137.7 1_465 yes
C64 H64 F10 0.95 2.58 3.413(10) 146.1 1_465 yes
C50 H50 F18 0.95 2.52 3.366(6) 148.4 2_685 yes
C62 H62 S1 0.95 3.00 3.757(8) 137.6 2_676 yes
C32 H32 N8 0.95 2.67 3.317(10) 125.6 . yes

loop_
_geom_torsion_atom_site_label_1
_geom_torsion_atom_site_label_2
_geom_torsion_atom_site_label_3
_geom_torsion_atom_site_label_4
_geom_torsion
Th1 S1 C1 C2 -100.0(4)
Th1 S1 C1 C6 81.0(4)
C6 C1 C2 F6 -179.3(4)
S1 C1 C2 F6 1.7(6)
C6 C1 C2 C3 -0.7(7)
S1 C1 C2 C3 -179.8(4)
F6 C2 C3 F7 -0.1(7)
C1 C2 C3 F7 -178.7(5)
F6 C2 C3 C4 178.7(5)
C1 C2 C3 C4 0.1(8)
F7 C3 C4 F8 -1.0(8)
C2 C3 C4 F8 -179.8(5)
F7 C3 C4 C5 179.4(5)
C2 C3 C4 C5 0.6(8)
F8 C4 C5 F9 0.2(8)
C3 C4 C5 F9 179.8(5)
F8 C4 C5 C6 179.7(5)
C3 C4 C5 C6 -0.7(8)
F9 C5 C6 F10 -0.3(7)
C4 C5 C6 F10 -179.8(4)
F9 C5 C6 C1 179.6(4)
C4 C5 C6 C1 0.1(8)
C2 C1 C6 F10 -179.5(4)
S1 C1 C6 F10 -0.5(6)
C2 C1 C6 C5 0.6(7)
S1 C1 C6 C5 179.7(4)
Th2 S2 C7 C8 -99.6(3)
Th2 S2 C7 C12 81.3(4)
C12 C7 C8 F11 179.8(4)
S2 C7 C8 F11 0.6(6)
C12 C7 C8 C9 -1.1(6)
S2 C7 C8 C9 179.7(3)
F11 C8 C9 F12 0.6(6)
C7 C8 C9 F12 -178.5(4)
F11 C8 C9 C10 179.7(4)
C7 C8 C9 C10 0.6(7)
F12 C9 C10 F13 -0.3(7)
C8 C9 C10 F13 -179.3(4)
F12 C9 C10 C11 179.3(4)
C8 C9 C10 C11 0.2(7)
F13 C10 C11 F14 -0.4(7)
C9 C10 C11 F14 -180.0(4)
F13 C10 C11 C12 179.1(4)
C9 C10 C11 C12 -0.4(7)
F14 C11 C12 F15 -0.2(6)
C10 C11 C12 F15 -179.8(4)
F14 C11 C12 C7 179.3(4)
C10 C11 C12 C7 -0.2(7)
C8 C7 C12 F15 -179.5(4)
S2 C7 C12 F15 -0.4(6)
C8 C7 C12 C11 0.9(6)
S2 C7 C12 C11 -179.9(3)
Th2 S3 C13 C18 -72.5(4)
Th2 S3 C13 C14 107.8(3)
C18 C13 C14 F16 -178.7(4)
S3 C13 C14 F16 1.1(6)
C18 C13 C14 C15 2.5(6)
S3 C13 C14 C15 -177.8(3)
F16 C14 C15 F17 -1.0(6)
C13 C14 C15 F17 177.9(4)
F16 C14 C15 C16 -179.2(4)
C13 C14 C15 C16 -0.3(7)
F17 C15 C16 F18 -2.5(7)
C14 C15 C16 F18 175.7(4)
F17 C15 C16 C17 -179.4(4)
C14 C15 C16 C17 -1.2(7)
F18 C16 C17 F19 2.8(7)
C15 C16 C17 F19 179.7(4)
F18 C16 C17 C18 -176.5(4)
C15 C16 C17 C18 0.3(7)
F19 C17 C18 F20 2.2(6)
C16 C17 C18 F20 -178.5(4)
F19 C17 C18 C13 -177.2(4)
C16 C17 C18 C13 2.1(7)
C14 C13 C18 F20 177.2(4)
S3 C13 C18 F20 -2.5(6)
C14 C13 C18 C17 -3.5(6)
S3 C13 C18 C17 176.8(4)
C23 N1 C19 C20 0.9(7)
Th1 N1 C19 C20 -163.3(4)
N1 C19 C20 C21 0.2(8)
C19 C20 C21 C22 -1.8(8)
C20 C21 C22 C23 2.1(8)
C19 N1 C23 C22 -0.6(6)
Th1 N1 C23 C22 163.3(3)
C21 C22 C23 N1 -0.9(7)
C28 N2 C24 C25 -0.6(6)
Th1 N2 C24 C25 170.0(4)
N2 C24 C25 C26 -0.6(7)
C24 C25 C26 C27 1.1(8)
C25 C26 C27 C28 -0.4(8)
C24 N2 C28 C27 1.3(6)
Th1 N2 C28 C27 -169.0(3)
C26 C27 C28 N2 -0.9(7)
C33 N3 C29 C30 0.2(7)
Th1 N3 C29 C30 -179.9(4)
N3 C29 C30 C31 -0.7(8)
C29 C30 C31 C32 1.3(9)
C30 C31 C32 C33 -1.5(9)
C29 N3 C33 C32 -0.5(8)
Th1 N3 C33 C32 179.6(4)
C31 C32 C33 N3 1.1(9)
C38 N4 C34 C35 -0.8(8)
Th1 N4 C34 C35 178.3(4)
N4 C34 C35 C36 2.1(9)
C34 C35 C36 C37 -1.8(9)
C35 C36 C37 C38 0.2(8)
C34 N4 C38 C37 -0.9(7)
Th1 N4 C38 C37 -180.0(3)
C36 C37 C38 N4 1.2(7)
C43 N5 C39 C40 -0.2(6)
Th2 N5 C39 C40 176.0(3)
N5 C39 C40 C41 -0.5(7)
C39 C40 C41 C42 0.1(8)
C40 C41 C42 C43 1.0(8)
C39 N5 C43 C42 1.4(7)
Th2 N5 C43 C42 -174.7(4)
C41 C42 C43 N5 -1.9(8)
C48 N6 C44 C45 -0.6(7)
Th2 N6 C44 C45 179.8(4)
N6 C44 C45 C46 -0.3(8)
C44 C45 C46 C47 1.4(8)
C45 C46 C47 C48 -1.5(8)
C44 N6 C48 C47 0.4(7)
Th2 N6 C48 C47 180.0(4)
C46 C47 C48 N6 0.6(8)
C53 N7 C49 C50 -0.9(6)
Th2 N7 C49 C50 -178.4(3)
N7 C49 C50 C51 0.4(7)
C49 C50 C51 C52 0.9(7)
C50 C51 C52 C53 -1.6(7)
C49 N7 C53 C52 0.2(6)
Th2 N7 C53 C52 177.6(3)
C51 C52 C53 N7 1.0(7)
C65 N8 C61 C62 -0.3(17)
N8 C61 C62 C63 -3.2(17)
C61 C62 C63 C64 3.6(14)
C62 C63 C64 C65 -0.8(13)
C61 N8 C65 C64 3.3(16)
C63 C64 C65 N8 -2.7(14)
C75A N9A C71A C72A 0.0
N9A C71A C72A C73A 0.0
C71A C72A C73A C74A 0.0
C72A C73A C74A C75A 0.0
C73A C74A C75A N9A 0.0
C71A N9A C75A C74A 0.0
C75B N9B C71B C72B 0.0
N9B C71B C72B C73B 0.0
C71B C72B C73B C74B 0.0
C72B C73B C74B C75B 0.0
C73B C74B C75B N9B 0.0
C71B N9B C75B C74B 0.0
